data_1552994
loop_
_publ_author_name
'Liu, Yun-Lin'
'Liao, Fu-Min'
'Niu, Yan-Fei'
'Zhao, Xiao-Li'
'Zhou, Jian'

_publ_section_title
;
 Highly stereoselective construction of adjacent tetrasubstituted carbon
 stereogenic centres via an organocatalytic Mukaiyama-aldol reaction of
 monofluorinated silyl enol ethers to isatins
;
_journal_issue 7
_journal_name_full 'Organic Chemistry Frontiers'
_journal_page_first 742
_journal_paper_doi 10.1039/C4QO00126E
_journal_volume 1
_journal_year 2014
_chemical_formula_sum 'C17 H14 F N O3'
_chemical_formula_weight 299.29
_space_group_IT_number 4
_space_group_name_Hall 'P 2yb'
_space_group_name_H-M_alt 'P 1 21 1'
_symmetry_cell_setting monoclinic
_symmetry_space_group_name_H-M 'P 1 21 1'
_atom_sites_solution_hydrogens geom
_atom_sites_solution_primary direct
_atom_sites_solution_secondary difmap
_audit_creation_method SHELXL-97
_cell_angle_alpha 90.00
_cell_angle_beta 97.076(7)
_cell_angle_gamma 90.00
_cell_formula_units_Z 2
_cell_length_a 8.1719(15)
_cell_length_b 6.8476(12)
_cell_length_c 12.493(2)
_cell_measurement_temperature 173(2)
_cell_volume 693.8(2)
_computing_structure_refinement 'SHELXL-97 (Sheldrick, 2008)'
_computing_structure_solution 'SHELXS-97 (Sheldrick, 2008)'
_diffrn_ambient_temperature 173(2)
_diffrn_measured_fraction_theta_full 0.995
_diffrn_measured_fraction_theta_max 0.995
_diffrn_radiation_monochromator graphite
_diffrn_radiation_source 'fine-focus sealed tube'
_diffrn_radiation_type MoK\a
_diffrn_radiation_wavelength 0.71073
_diffrn_reflns_av_R_equivalents 0.1057
_diffrn_reflns_av_sigmaI/netI 0.1342
_diffrn_reflns_limit_h_max 9
_diffrn_reflns_limit_h_min -9
_diffrn_reflns_limit_k_max 7
_diffrn_reflns_limit_k_min -8
_diffrn_reflns_limit_l_max 14
_diffrn_reflns_limit_l_min -14
_diffrn_reflns_number 8012
_diffrn_reflns_theta_full 24.97
_diffrn_reflns_theta_max 24.97
_diffrn_reflns_theta_min 1.64
_exptl_absorpt_coefficient_mu 0.107
_exptl_absorpt_correction_T_max 0.9946
_exptl_absorpt_correction_T_min 0.9705
_exptl_absorpt_correction_type multi-scan
_exptl_absorpt_process_details sadabs
_exptl_crystal_colour colorless
_exptl_crystal_density_diffrn 1.433
_exptl_crystal_density_method 'not measured'
_exptl_crystal_description block
_exptl_crystal_F_000 312
_exptl_crystal_size_max 0.28
_exptl_crystal_size_mid 0.07
_exptl_crystal_size_min 0.05
_refine_diff_density_max 0.239
_refine_diff_density_min -0.237
_refine_diff_density_rms 0.056
_refine_ls_abs_structure_details 'Flack H D (1983), Acta Cryst. A39, 876-881'
_refine_ls_abs_structure_Flack -0.5(19)
_refine_ls_extinction_method none
_refine_ls_goodness_of_fit_ref 1.050
_refine_ls_hydrogen_treatment mixed
_refine_ls_matrix_type full
_refine_ls_number_parameters 199
_refine_ls_number_reflns 2321
_refine_ls_number_restraints 1
_refine_ls_restrained_S_all 1.049
_refine_ls_R_factor_all 0.1336
_refine_ls_R_factor_gt 0.0627
_refine_ls_shift/su_max 0.000
_refine_ls_shift/su_mean 0.000
_refine_ls_structure_factor_coef Fsqd
_refine_ls_weighting_details 'calc w=1/[\s^2^(Fo^2^)+(0.0424P)^2^+0.0049P] where P=(Fo^2^+2Fc^2^)/3'
_refine_ls_weighting_scheme calc
_refine_ls_wR_factor_gt 0.1003
_refine_ls_wR_factor_ref 0.1250
_reflns_number_gt 1450
_reflns_number_total 2321
_reflns_threshold_expression >2sigma(I)
_cod_data_source_file c4qo00126e4.cif
_cod_data_source_block z
_cod_depositor_comments
;
The following automatic conversions were performed:

data item '_symmetry_cell_setting' value 'Monoclinic' was changed to
'monoclinic' in accordance with the
/home/saulius/struct/COD-crude-data/automatic-downloads/DataCite-retrospective/RSC/depositions/lib/dictionaries/cif_core.dic
dictionary named 'cif_core.dic' version 2.4.2 last updated on
2011-04-26.

Automatic conversion script
Id: cif_fix_values 6909 2019-04-08 15:41:33Z antanas 
;
_cod_original_sg_symbol_H-M P2(1)
_cod_database_code 1552994

loop_
_symmetry_equiv_pos_as_xyz
'x, y, z'
'-x, y+1/2, -z'

loop_
_atom_site_label
_atom_site_type_symbol
_atom_site_fract_x
_atom_site_fract_y
_atom_site_fract_z
_atom_site_U_iso_or_equiv
_atom_site_adp_type
_atom_site_occupancy
_atom_site_symmetry_multiplicity
_atom_site_calc_flag
_atom_site_refinement_flags
F1 F 0.7873(3) 0.8171(4) 0.7970(2) 0.0344(7) Uani 1 1 d .
O1 O 1.0283(4) 1.1086(4) 0.5407(2) 0.0291(8) Uani 1 1 d .
O2 O 0.7561(4) 0.8260(4) 0.5703(2) 0.0301(8) Uani 1 1 d .
H2B H 0.8315 0.8016 0.5323 0.036 Uiso 1 1 calc R
C1 C 0.6641(5) 1.2949(7) 0.6152(3) 0.0245(11) Uani 1 1 d .
O3 O 1.0112(4) 0.5973(5) 0.7214(3) 0.0415(9) Uani 1 1 d .
H3B H 0.9429 0.5622 0.7627 0.050 Uiso 1 1 calc R
C8 C 0.8964(6) 1.1407(6) 0.5762(4) 0.0265(12) Uani 1 1 d .
C12 C 1.0509(5) 0.7967(7) 0.7397(4) 0.0295(12) Uani 1 1 d .
H12A H 1.1147 0.8443 0.6814 0.035 Uiso 1 1 calc R
N1 N 0.8120(4) 1.3082(6) 0.5686(3) 0.0279(9) Uani 1 1 d .
H1A H 0.8450 1.4145 0.5379 0.033 Uiso 1 1 calc R
C6 C 0.6481(5) 1.1049(7) 0.6549(3) 0.0259(11) Uani 1 1 d .
C14 C 1.2764(6) 0.7293(7) 0.9030(4) 0.0359(13) Uani 1 1 d .
H14A H 1.3112 0.6112 0.8728 0.043 Uiso 1 1 calc R
C9 C 1.0981(6) 1.0087(7) 0.8912(4) 0.0285(12) Uani 1 1 d .
C15 C 1.3522(6) 0.7950(9) 1.0014(4) 0.0390(13) Uani 1 1 d .
H15A H 1.4393 0.7216 1.0394 0.047 Uiso 1 1 calc R
C5 C 0.5096(6) 1.0602(7) 0.7030(4) 0.0334(13) Uani 1 1 d .
H5A H 0.4955 0.9326 0.7303 0.040 Uiso 1 1 calc R
C10 C 0.9564(6) 1.0976(7) 0.8186(4) 0.0305(12) Uani 1 1 d .
H10A H 0.9936 1.2096 0.7777 0.037 Uiso 1 1 calc R
H10B H 0.8681 1.1417 0.8606 0.037 Uiso 1 1 calc R
C17 C 1.1737(6) 1.0757(8) 0.9909(4) 0.0354(13) Uani 1 1 d .
H17A H 1.1381 1.1933 1.0212 0.043 Uiso 1 1 calc R
C4 C 0.3916(6) 1.2020(8) 0.7112(4) 0.0357(13) Uani 1 1 d .
H4A H 0.2963 1.1711 0.7444 0.043 Uiso 1 1 calc R
C3 C 0.4103(6) 1.3880(7) 0.6719(4) 0.0322(13) Uani 1 1 d .
H3A H 0.3277 1.4835 0.6782 0.039 Uiso 1 1 calc R
C11 C 0.8978(5) 0.9302(7) 0.7438(4) 0.0254(12) Uani 1 1 d .
C2 C 0.5496(6) 1.4376(7) 0.6228(4) 0.0304(12) Uani 1 1 d .
H2A H 0.5638 1.5655 0.5959 0.037 Uiso 1 1 calc R
C13 C 1.1495(5) 0.8377(7) 0.8489(4) 0.0278(12) Uani 1 1 d .
C7 C 0.8001(5) 0.9898(7) 0.6357(4) 0.0248(11) Uani 1 1 d .
C16 C 1.3013(6) 0.9677(8) 1.0446(4) 0.0384(14) Uani 1 1 d .
H16A H 1.3547 1.0125 1.1120 0.046 Uiso 1 1 calc R

loop_
_atom_site_aniso_label
_atom_site_aniso_U_11
_atom_site_aniso_U_22
_atom_site_aniso_U_33
_atom_site_aniso_U_23
_atom_site_aniso_U_13
_atom_site_aniso_U_12
F1 0.0404(16) 0.0360(16) 0.0281(17) 0.0120(15) 0.0095(12) -0.0018(15)
O1 0.0370(19) 0.0264(19) 0.027(2) -0.0014(16) 0.0143(15) 0.0008(16)
O2 0.0376(18) 0.0271(18) 0.0264(19) -0.0048(16) 0.0075(14) -0.0065(17)
C1 0.030(3) 0.031(3) 0.012(3) -0.004(2) 0.0026(19) 0.002(3)
O3 0.060(2) 0.027(2) 0.036(2) -0.0050(19) -0.0004(17) 0.0066(19)
C8 0.039(3) 0.022(3) 0.018(3) 0.001(2) 0.002(2) -0.003(2)
C12 0.041(3) 0.028(3) 0.019(3) -0.005(2) 0.002(2) 0.005(3)
N1 0.037(2) 0.022(2) 0.026(2) 0.007(2) 0.0104(17) 0.000(2)
C6 0.026(2) 0.033(3) 0.019(3) 0.007(3) 0.003(2) 0.003(2)
C14 0.042(3) 0.039(3) 0.028(3) 0.001(3) 0.010(3) 0.011(3)
C9 0.031(3) 0.032(3) 0.023(3) -0.003(2) 0.004(2) 0.001(2)
C15 0.031(3) 0.052(4) 0.033(4) 0.010(3) 0.003(2) 0.007(3)
C5 0.039(3) 0.033(3) 0.028(3) 0.004(2) 0.007(2) -0.004(2)
C10 0.042(3) 0.028(3) 0.022(3) -0.005(2) 0.004(2) 0.003(3)
C17 0.044(3) 0.037(3) 0.025(3) -0.007(3) 0.000(2) -0.002(3)
C4 0.028(3) 0.046(3) 0.035(3) -0.002(3) 0.011(2) -0.005(3)
C3 0.031(3) 0.042(3) 0.024(3) -0.011(3) 0.004(2) 0.004(2)
C11 0.028(3) 0.024(3) 0.025(3) 0.002(2) 0.007(2) -0.003(2)
C2 0.038(3) 0.028(3) 0.025(3) -0.004(2) 0.004(2) 0.001(2)
C13 0.033(3) 0.027(3) 0.025(3) 0.002(2) 0.009(2) -0.003(2)
C7 0.029(3) 0.019(2) 0.027(3) 0.000(2) 0.006(2) -0.004(2)
C16 0.037(3) 0.051(4) 0.026(3) -0.002(3) 0.000(2) -0.001(3)

loop_
_atom_type_symbol
_atom_type_description
_atom_type_scat_dispersion_real
_atom_type_scat_dispersion_imag
_atom_type_scat_source
C C 0.0033 0.0016 'International Tables Vol C Tables 4.2.6.8 and 6.1.1.4'
H H 0.0000 0.0000 'International Tables Vol C Tables 4.2.6.8 and 6.1.1.4'
N N 0.0061 0.0033 'International Tables Vol C Tables 4.2.6.8 and 6.1.1.4'
O O 0.0106 0.0060 'International Tables Vol C Tables 4.2.6.8 and 6.1.1.4'
F F 0.0171 0.0103 'International Tables Vol C Tables 4.2.6.8 and 6.1.1.4'

loop_
_geom_angle_atom_site_label_1
_geom_angle_atom_site_label_2
_geom_angle_atom_site_label_3
_geom_angle
C7 O2 H2B 109.5
C2 C1 C6 123.0(4)
C2 C1 N1 127.9(4)
C6 C1 N1 109.2(4)
C12 O3 H3B 109.5
O1 C8 N1 126.4(4)
O1 C8 C7 125.0(4)
N1 C8 C7 108.6(4)
O3 C12 C13 114.0(4)
O3 C12 C11 113.7(4)
C13 C12 C11 101.6(4)
O3 C12 H12A 109.1
C13 C12 H12A 109.1
C11 C12 H12A 109.1
C8 N1 C1 112.2(4)
C8 N1 H1A 123.9
C1 N1 H1A 123.9
C5 C6 C1 118.5(4)
C5 C6 C7 133.3(5)
C1 C6 C7 108.2(4)
C15 C14 C13 119.1(5)
C15 C14 H14A 120.4
C13 C14 H14A 120.4
C13 C9 C17 120.1(5)
C13 C9 C10 111.2(4)
C17 C9 C10 128.7(4)
C14 C15 C16 120.1(5)
C14 C15 H15A 119.9
C16 C15 H15A 119.9
C6 C5 C4 119.6(5)
C6 C5 H5A 120.2
C4 C5 H5A 120.2
C9 C10 C11 103.0(4)
C9 C10 H10A 111.2
C11 C10 H10A 111.2
C9 C10 H10B 111.2
C11 C10 H10B 111.2
H10A C10 H10B 109.1
C16 C17 C9 118.7(5)
C16 C17 H17A 120.6
C9 C17 H17A 120.6
C3 C4 C5 120.9(5)
C3 C4 H4A 119.6
C5 C4 H4A 119.6
C4 C3 C2 120.8(5)
C4 C3 H3A 119.6
C2 C3 H3A 119.6
F1 C11 C10 107.1(4)
F1 C11 C7 105.4(3)
C10 C11 C7 115.5(4)
F1 C11 C12 104.9(4)
C10 C11 C12 105.7(4)
C7 C11 C12 117.4(4)
C1 C2 C3 117.3(5)
C1 C2 H2A 121.3
C3 C2 H2A 121.3
C9 C13 C14 121.1(5)
C9 C13 C12 110.4(4)
C14 C13 C12 128.4(4)
O2 C7 C6 110.5(4)
O2 C7 C11 111.5(4)
C6 C7 C11 110.3(4)
O2 C7 C8 111.3(4)
C6 C7 C8 101.8(4)
C11 C7 C8 111.1(4)
C17 C16 C15 120.8(5)
C17 C16 H16A 119.6
C15 C16 H16A 119.6

loop_
_geom_bond_atom_site_label_1
_geom_bond_atom_site_label_2
_geom_bond_distance
F1 C11 1.416(5)
O1 C8 1.235(5)
O2 C7 1.408(5)
O2 H2B 0.8400
C1 C2 1.365(6)
C1 C6 1.405(7)
C1 N1 1.408(5)
O3 C12 1.416(6)
O3 H3B 0.8400
C8 N1 1.336(6)
C8 C7 1.544(6)
C12 C13 1.523(6)
C12 C11 1.556(6)
C12 H12A 1.0000
N1 H1A 0.8800
C6 C5 1.380(6)
C6 C7 1.515(6)
C14 C15 1.382(6)
C14 C13 1.382(6)
C14 H14A 0.9500
C9 C13 1.372(6)
C9 C17 1.398(6)
C9 C10 1.508(6)
C15 C16 1.385(7)
C15 H15A 0.9500
C5 C4 1.382(7)
C5 H5A 0.9500
C10 C11 1.519(6)
C10 H10A 0.9900
C10 H10B 0.9900
C17 C16 1.383(6)
C17 H17A 0.9500
C4 C3 1.381(6)
C4 H4A 0.9500
C3 C2 1.399(7)
C3 H3A 0.9500
C11 C7 1.537(6)
C2 H2A 0.9500
C16 H16A 0.9500

loop_
_geom_torsion_atom_site_label_1
_geom_torsion_atom_site_label_2
_geom_torsion_atom_site_label_3
_geom_torsion_atom_site_label_4
_geom_torsion
O1 C8 N1 C1 178.5(4)
C7 C8 N1 C1 -0.5(5)
C2 C1 N1 C8 179.2(5)
C6 C1 N1 C8 -1.0(5)
C2 C1 C6 C5 0.5(7)
N1 C1 C6 C5 -179.3(4)
C2 C1 C6 C7 -178.1(4)
N1 C1 C6 C7 2.1(5)
C13 C14 C15 C16 -0.2(7)
C1 C6 C5 C4 -0.2(7)
C7 C6 C5 C4 178.0(5)
C13 C9 C10 C11 15.5(5)
C17 C9 C10 C11 -162.8(5)
C13 C9 C17 C16 0.7(7)
C10 C9 C17 C16 178.9(5)
C6 C5 C4 C3 0.0(7)
C5 C4 C3 C2 -0.1(8)
C9 C10 C11 F1 84.9(4)
C9 C10 C11 C7 -158.0(4)
C9 C10 C11 C12 -26.5(5)
O3 C12 C11 F1 37.5(5)
C13 C12 C11 F1 -85.5(4)
O3 C12 C11 C10 150.5(4)
C13 C12 C11 C10 27.5(5)
O3 C12 C11 C7 -79.1(5)
C13 C12 C11 C7 157.9(4)
C6 C1 C2 C3 -0.6(7)
N1 C1 C2 C3 179.2(4)
C4 C3 C2 C1 0.4(7)
C17 C9 C13 C14 -0.4(7)
C10 C9 C13 C14 -178.9(4)
C17 C9 C13 C12 -179.2(4)
C10 C9 C13 C12 2.3(5)
C15 C14 C13 C9 0.1(7)
C15 C14 C13 C12 178.7(4)
O3 C12 C13 C9 -141.4(4)
C11 C12 C13 C9 -18.6(5)
O3 C12 C13 C14 39.9(7)
C11 C12 C13 C14 162.7(5)
C5 C6 C7 O2 61.1(7)
C1 C6 C7 O2 -120.5(4)
C5 C6 C7 C11 -62.6(7)
C1 C6 C7 C11 115.8(4)
C5 C6 C7 C8 179.4(5)
C1 C6 C7 C8 -2.3(5)
F1 C11 C7 O2 -64.1(4)
C10 C11 C7 O2 177.9(4)
C12 C11 C7 O2 52.2(5)
F1 C11 C7 C6 59.1(4)
C10 C11 C7 C6 -59.0(5)
C12 C11 C7 C6 175.3(4)
F1 C11 C7 C8 171.2(3)
C10 C11 C7 C8 53.2(5)
C12 C11 C7 C8 -72.5(5)
O1 C8 C7 O2 -59.6(6)
N1 C8 C7 O2 119.4(4)
O1 C8 C7 C6 -177.4(4)
N1 C8 C7 C6 1.7(5)
O1 C8 C7 C11 65.2(6)
N1 C8 C7 C11 -115.7(4)
C9 C17 C16 C15 -0.8(7)
C14 C15 C16 C17 0.6(8)
